data_4312659
loop_
_publ_author_name
'Masahiro Yamada'
'Makoto Ooidemizu'
'Yuichi Ikuta'
'Shutaro Osa'
'Naohide Matsumoto'
'Seiichiro Iijima'
'Masaaki Kojima'
'Fran\,coise Dahan'
'Jean-Pierre Tuchagues'

_publ_contact_author_email naohide@aster.sci.kumamoto-u.ac.jp
_publ_contact_author_fax +81-96-342-3390
_publ_contact_author_name 'Naohide Matsumoto'
_publ_contact_author_phone +81-96-342-3390
_publ_section_title
;
 Interlayer Interaction of Two-Dimensional Layered Spin Crossover
 Complexes [FeIIH3LMe][FeIILMe]X (X-= ClO4-, BF4-, PF6-, AsF6-, and SbF6-;
 H3LMe= Tris[2-(((2-methylimidazol-4-yl)methylidene)amino)ethyl]amine)
;
_journal_name_full 'Inorganic Chemistry'
_journal_page_first 8406
_journal_page_last 8416
_journal_paper_doi 10.1021/ic034439e
_journal_volume 42
_journal_year 2003
_chemical_formula_sum 'C42 H57 F6 Fe2 N20 P'
_chemical_formula_weight 1098.75
_chemical_name_systematic
;
 ?
;
_space_group_IT_number 146
_symmetry_cell_setting trigonal
_symmetry_space_group_name_Hall 'R 3'
_symmetry_space_group_name_H-M 'R 3 :H'
_atom_sites_solution_hydrogens geom
_atom_sites_solution_primary direct
_atom_sites_solution_secondary difmap
_audit_creation_method SHELXL-97
_cell_angle_alpha 90.00
_cell_angle_beta 90.00
_cell_angle_gamma 120.00
_cell_formula_units_Z 3
_cell_length_a 12.3152(11)
_cell_length_b 12.3152(11)
_cell_length_c 27.424(3)
_cell_measurement_temperature 200(2)
_cell_volume 3602.0(6)
_computing_cell_refinement 'CRYSALISRED 170, Oxford-Diffraction, 2002'
_computing_data_collection 'CRYSALIS 170, Oxford-Diffraction, 2002'
_computing_data_reduction 'CRYSALISRED 170, Oxford-Diffraction, 2002'
_computing_molecular_graphics 'ZORTEP (Zsolnai, 1996)'
_computing_structure_refinement 'SHELXL-97 (Sheldrick, 1997)'
_computing_structure_solution 'SHELXS-97 (Sheldrick, 1990)'
_diffrn_ambient_temperature 200(2)
_diffrn_measured_fraction_theta_full 0.998
_diffrn_measured_fraction_theta_max 0.998
_diffrn_measurement_device_type 'Oxford-Diffraction Xcalibur'
_diffrn_measurement_method '\w,\f scans'
_diffrn_radiation_monochromator graphite
_diffrn_radiation_source 'fine-focus sealed tube'
_diffrn_radiation_type MoK\a
_diffrn_radiation_wavelength 0.71073
_diffrn_reflns_av_R_equivalents 0.0532
_diffrn_reflns_av_sigmaI/netI 0.0535
_diffrn_reflns_limit_h_max 15
_diffrn_reflns_limit_h_min -15
_diffrn_reflns_limit_k_max 15
_diffrn_reflns_limit_k_min -14
_diffrn_reflns_limit_l_max 33
_diffrn_reflns_limit_l_min -33
_diffrn_reflns_number 8943
_diffrn_reflns_theta_full 26.05
_diffrn_reflns_theta_max 26.05
_diffrn_reflns_theta_min 3.31
_exptl_absorpt_coefficient_mu 0.717
_exptl_absorpt_correction_type none
_exptl_crystal_colour Red
_exptl_crystal_density_diffrn 1.520
_exptl_crystal_density_method 'not measured'
_exptl_crystal_description 'Prismatic Block'
_exptl_crystal_F_000 1710
_exptl_crystal_size_max 0.40
_exptl_crystal_size_mid 0.25
_exptl_crystal_size_min 0.10
_refine_diff_density_max 1.025
_refine_diff_density_min -0.240
_refine_diff_density_rms 0.057
_refine_ls_abs_structure_details 'Flack H D (1983), Acta Cryst. A39, 876-881'
_refine_ls_abs_structure_Flack 0.22(2)
_refine_ls_extinction_method none
_refine_ls_goodness_of_fit_ref 1.006
_refine_ls_hydrogen_treatment mixed
_refine_ls_matrix_type full
_refine_ls_number_parameters 215
_refine_ls_number_reflns 3057
_refine_ls_number_restraints 1
_refine_ls_restrained_S_all 1.006
_refine_ls_R_factor_all 0.0405
_refine_ls_R_factor_gt 0.0375
_refine_ls_shift/su_max 0.001
_refine_ls_shift/su_mean 0.000
_refine_ls_structure_factor_coef Fsqd
_refine_ls_weighting_details 'calc w=1/[\s^2^(Fo^2^)+(0.0424P)^2^+0.0000P] where P=(Fo^2^+2Fc^2^)/3'
_refine_ls_weighting_scheme calc
_refine_ls_wR_factor_gt 0.0795
_refine_ls_wR_factor_ref 0.0807
_reflns_number_gt 2670
_reflns_number_total 3057
_reflns_threshold_expression >2sigma(I)
_cod_data_source_file ic034439esi20030424_081629_3.cif
_cod_data_source_block a200
_cod_depositor_comments
;
The following automatic conversions were performed:

'_symmetry_cell_setting' value 'Trigonal' changed to 'trigonal'
according to the built-in table from CIF Core dictionary named
'cif_core.dic' version 2.4.1 from
2010-06-29.

'_exptl_absorpt_correction_type' value 'None' changed to
'none' according to the built-in table from CIF Core dictionary named
'cif_core.dic' version 2.4.1 from 2010-06-29.

Automatic conversion script
Id: cif_fix_values 1646 2011-03-28 12:23:43Z adriana 
;
_cod_original_sg_symbol_H-M 'R 3'
_cod_database_code 4312659

loop_
_symmetry_equiv_pos_as_xyz
'x, y, z'
'-y, x-y, z'
'-x+y, -x, z'
'x+2/3, y+1/3, z+1/3'
'-y+2/3, x-y+1/3, z+1/3'
'-x+y+2/3, -x+1/3, z+1/3'
'x+1/3, y+2/3, z+2/3'
'-y+1/3, x-y+2/3, z+2/3'
'-x+y+1/3, -x+2/3, z+2/3'

loop_
_atom_site_label
_atom_site_type_symbol
_atom_site_fract_x
_atom_site_fract_y
_atom_site_fract_z
_atom_site_U_iso_or_equiv
_atom_site_adp_type
_atom_site_occupancy
_atom_site_symmetry_multiplicity
_atom_site_calc_flag
_atom_site_refinement_flags
_atom_site_disorder_assembly
_atom_site_disorder_group
Fe1 Fe 0.3333 0.6667 0.50904(2) 0.01783(18) Uani 1 3 d S . .
N1 N 0.4512(2) 0.6335(3) 0.47116(10) 0.0256(6) Uani 1 1 d . . .
N2 N 0.3181(2) 0.5213(2) 0.54841(9) 0.0215(6) Uani 1 1 d . . .
N3 N 0.3080(3) 0.3711(3) 0.59765(10) 0.0325(7) Uani 1 1 d . . .
N4 N 0.3333 0.6667 0.3814(2) 0.0381(14) Uani 1 3 d S . .
C1 C 0.4687(3) 0.5447(4) 0.48836(12) 0.0276(8) Uani 1 1 d . . .
H1 H 0.5264 0.5244 0.4738 0.030 Uiso 1 1 calc R . .
C2 C 0.3967(3) 0.4798(3) 0.53009(12) 0.0249(7) Uani 1 1 d . . .
C3 C 0.3898(4) 0.3871(3) 0.56064(12) 0.0330(8) Uani 1 1 d . . .
H3 H 0.4338 0.3426 0.5567 0.036 Uiso 1 1 calc R . .
C4 C 0.2656(3) 0.4513(3) 0.58893(12) 0.0247(7) Uani 1 1 d . . .
C5 C 0.1760(3) 0.4617(4) 0.62163(13) 0.0355(9) Uani 1 1 d . . .
H5A H 0.1575 0.5250 0.6089 0.039 Uiso 1 1 calc R . .
H5B H 0.2127 0.4864 0.6543 0.039 Uiso 1 1 calc R . .
H5C H 0.0983 0.3805 0.6235 0.039 Uiso 1 1 calc R . .
C6 C 0.5234(3) 0.7012(3) 0.42858(13) 0.0314(8) Uani 1 1 d . . .
H6A H 0.5960 0.6880 0.4250 0.035 Uiso 1 1 calc R . .
H6B H 0.5562 0.7920 0.4334 0.035 Uiso 1 1 calc R . .
C7 C 0.4454(3) 0.6589(4) 0.38199(13) 0.0330(8) Uani 1 1 d . . .
H7A H 0.4991 0.7100 0.3546 0.036 Uiso 1 1 calc R . .
H7B H 0.4220 0.5708 0.3756 0.036 Uiso 1 1 calc R . .
Fe2 Fe 0.6667 0.3333 0.77719(3) 0.01852(18) Uani 1 3 d S . .
N5 N 0.6218(3) 0.4588(3) 0.81598(9) 0.0250(6) Uani 1 1 d . . .
N6 N 0.5110(2) 0.3210(2) 0.73434(10) 0.0227(6) Uani 1 1 d . . .
N7 N 0.3695(3) 0.3241(3) 0.68587(10) 0.0344(7) Uani 1 1 d . . .
H7 H 0.3180 0.3064 0.6610 0.038 Uiso 1 1 calc R . .
N8 N 0.6667 0.3333 0.89435(17) 0.0181(10) Uani 1 3 d S . .
C8 C 0.5343(3) 0.4717(3) 0.79693(13) 0.0260(8) Uani 1 1 d . . .
H8 H 0.5085 0.5253 0.8113 0.029 Uiso 1 1 calc R . .
C9 C 0.4759(3) 0.4031(3) 0.75330(12) 0.0265(7) Uani 1 1 d . . .
C10 C 0.3878(3) 0.4039(4) 0.72325(12) 0.0370(9) Uani 1 1 d . . .
H10 H 0.3470 0.4513 0.7277 0.041 Uiso 1 1 calc R . .
C11 C 0.4474(3) 0.2767(3) 0.69466(12) 0.0258(7) Uani 1 1 d . . .
C12 C 0.4544(3) 0.1866(3) 0.66036(13) 0.0360(9) Uani 1 1 d . . .
H12A H 0.3955 0.1685 0.6334 0.040 Uiso 1 1 calc R . .
H12B H 0.4326 0.1087 0.6777 0.040 Uiso 1 1 calc R . .
H12C H 0.5398 0.2234 0.6474 0.040 Uiso 1 1 calc R . .
C13 C 0.6818(4) 0.5265(3) 0.86113(12) 0.0336(8) Uani 1 1 d . . .
H13A H 0.6582 0.5911 0.8675 0.037 Uiso 1 1 calc R . .
H13B H 0.7741 0.5690 0.8576 0.037 Uiso 1 1 calc R . .
C14 C 0.6401(4) 0.4341(3) 0.90387(12) 0.0323(8) Uani 1 1 d . . .
H14A H 0.6845 0.4793 0.9338 0.036 Uiso 1 1 calc R . .
H14B H 0.5491 0.3982 0.9093 0.036 Uiso 1 1 calc R . .
P1 P 0.3333 0.6667 0.83276(6) 0.0311(4) Uani 1 3 d S . .
F1 F 0.3551(3) 0.7815(2) 0.86594(11) 0.0676(8) Uani 1 1 d . . .
F2 F 0.4476(2) 0.7624(2) 0.80068(11) 0.0678(8) Uani 1 1 d . . .

loop_
_atom_site_aniso_label
_atom_site_aniso_U_11
_atom_site_aniso_U_22
_atom_site_aniso_U_33
_atom_site_aniso_U_23
_atom_site_aniso_U_13
_atom_site_aniso_U_12
Fe1 0.0183(3) 0.0183(3) 0.0168(4) 0.000 0.000 0.00917(13)
N1 0.0211(14) 0.0329(16) 0.0177(15) 0.0012(12) -0.0031(11) 0.0096(13)
N2 0.0207(13) 0.0222(14) 0.0191(15) -0.0005(10) 0.0029(10) 0.0088(11)
N3 0.0480(18) 0.0338(16) 0.0249(15) 0.0039(12) -0.0038(13) 0.0274(15)
N4 0.040(2) 0.040(2) 0.034(3) 0.000 0.000 0.0201(11)
C1 0.0295(19) 0.041(2) 0.0187(18) -0.0041(16) 0.0011(14) 0.0226(17)
C2 0.0289(17) 0.0249(17) 0.0239(17) -0.0026(13) -0.0028(13) 0.0158(15)
C3 0.052(2) 0.0342(19) 0.0275(19) 0.0027(15) 0.0072(16) 0.0326(18)
C4 0.0269(17) 0.0245(17) 0.0193(18) 0.0016(13) 0.0033(13) 0.0104(14)
C5 0.039(2) 0.037(2) 0.030(2) 0.0098(16) 0.0156(16) 0.0191(18)
C6 0.0187(17) 0.037(2) 0.038(2) 0.0121(16) 0.0104(15) 0.0136(16)
C7 0.042(2) 0.043(2) 0.0214(18) 0.0052(15) 0.0066(15) 0.0270(18)
Fe2 0.0182(3) 0.0182(3) 0.0192(4) 0.000 0.000 0.00909(13)
N5 0.0310(16) 0.0227(14) 0.0186(15) -0.0043(10) -0.0046(12) 0.0112(12)
N6 0.0231(14) 0.0215(14) 0.0227(15) 0.0012(11) 0.0003(11) 0.0106(11)
N7 0.0346(17) 0.0487(18) 0.0250(16) -0.0064(14) -0.0053(13) 0.0246(15)
N8 0.0166(15) 0.0166(15) 0.021(3) 0.000 0.000 0.0083(8)
C8 0.034(2) 0.0256(18) 0.0208(18) 0.0003(14) 0.0009(15) 0.0168(16)
C9 0.0295(17) 0.0257(17) 0.0262(18) -0.0017(13) 0.0005(14) 0.0152(15)
C10 0.047(2) 0.053(2) 0.0258(19) -0.0050(17) -0.0096(16) 0.036(2)
C11 0.0270(17) 0.0297(17) 0.0191(17) 0.0000(14) -0.0006(14) 0.0130(15)
C12 0.035(2) 0.043(2) 0.028(2) -0.0121(16) -0.0056(15) 0.0183(18)
C13 0.043(2) 0.0314(19) 0.0214(18) -0.0053(14) -0.0132(15) 0.0145(17)
C14 0.045(2) 0.041(2) 0.0153(17) -0.0018(15) 0.0006(15) 0.0243(18)
P1 0.0237(5) 0.0237(5) 0.0458(10) 0.000 0.000 0.0119(2)
F1 0.0734(19) 0.0509(16) 0.0717(19) -0.0193(13) -0.0004(14) 0.0260(14)
F2 0.0308(13) 0.0470(15) 0.105(2) 0.0209(14) -0.0041(14) 0.0043(11)

loop_
_atom_type_symbol
_atom_type_description
_atom_type_scat_dispersion_real
_atom_type_scat_dispersion_imag
_atom_type_scat_source
C C 0.0033 0.0016 'International Tables Vol C Tables 4.2.6.8 and 6.1.1.4'
H H 0.0000 0.0000 'International Tables Vol C Tables 4.2.6.8 and 6.1.1.4'
N N 0.0061 0.0033 'International Tables Vol C Tables 4.2.6.8 and 6.1.1.4'
F F 0.0171 0.0103 'International Tables Vol C Tables 4.2.6.8 and 6.1.1.4'
P P 0.1023 0.0942 'International Tables Vol C Tables 4.2.6.8 and 6.1.1.4'
Fe Fe 0.3463 0.8444 'International Tables Vol C Tables 4.2.6.8 and 6.1.1.4'

loop_
_geom_angle_atom_site_label_1
_geom_angle_atom_site_label_2
_geom_angle_atom_site_label_3
_geom_angle
_geom_angle_site_symmetry_1
_geom_angle_site_symmetry_3
_geom_angle_publ_flag
N1 Fe1 N1 95.15(10) 3_565 2_665 ?
N1 Fe1 N1 95.15(10) 3_565 . ?
N1 Fe1 N1 95.15(10) 2_665 . ?
N1 Fe1 N2 81.41(11) 3_565 3_565 ?
N1 Fe1 N2 89.65(10) 2_665 3_565 ?
N1 Fe1 N2 174.34(11) . 3_565 ?
N1 Fe1 N2 174.34(11) 3_565 2_665 ?
N1 Fe1 N2 81.41(11) 2_665 2_665 ?
N1 Fe1 N2 89.65(10) . 2_665 ?
N2 Fe1 N2 94.04(10) 3_565 2_665 ?
N1 Fe1 N2 89.65(10) 3_565 . ?
N1 Fe1 N2 174.34(11) 2_665 . ?
N1 Fe1 N2 81.41(11) . . ?
N2 Fe1 N2 94.04(10) 3_565 . ?
N2 Fe1 N2 94.04(10) 2_665 . ?
C1 N1 C6 117.5(3) . . ?
C1 N1 Fe1 115.3(2) . . ?
C6 N1 Fe1 127.1(2) . . ?
C4 N2 C2 105.1(3) . . ?
C4 N2 Fe1 143.7(2) . . ?
C2 N2 Fe1 111.0(2) . . ?
C4 N3 C3 106.8(3) . . ?
C7 N4 C7 119.989(12) 2_665 3_565 ?
C7 N4 C7 119.989(13) 2_665 . ?
C7 N4 C7 119.989(12) 3_565 . ?
N1 C1 C2 116.3(3) . . ?
N1 C1 H1 121.8 . . ?
C2 C1 H1 121.8 . . ?
C3 C2 N2 108.5(3) . . ?
C3 C2 C1 135.5(3) . . ?
N2 C2 C1 115.9(3) . . ?
N3 C3 C2 107.6(3) . . ?
N3 C3 H3 126.2 . . ?
C2 C3 H3 126.2 . . ?
N3 C4 N2 112.0(3) . . ?
N3 C4 C5 122.4(3) . . ?
N2 C4 C5 125.6(3) . . ?
C4 C5 H5A 109.5 . . ?
C4 C5 H5B 109.5 . . ?
H5A C5 H5B 109.5 . . ?
C4 C5 H5C 109.5 . . ?
H5A C5 H5C 109.5 . . ?
H5B C5 H5C 109.5 . . ?
N1 C6 C7 112.1(3) . . ?
N1 C6 H6A 109.2 . . ?
C7 C6 H6A 109.2 . . ?
N1 C6 H6B 109.2 . . ?
C7 C6 H6B 109.2 . . ?
H6A C6 H6B 107.9 . . ?
N4 C7 C6 116.8(3) . . ?
N4 C7 H7A 108.1 . . ?
C6 C7 H7A 108.1 . . ?
N4 C7 H7B 108.1 . . ?
C6 C7 H7B 108.1 . . ?
H7A C7 H7B 107.3 . . ?
N5 Fe2 N5 97.90(9) 3_665 2_655 ?
N5 Fe2 N5 97.90(9) 3_665 . ?
N5 Fe2 N5 97.90(9) 2_655 . ?
N5 Fe2 N6 91.16(10) 3_665 2_655 ?
N5 Fe2 N6 77.65(10) 2_655 2_655 ?
N5 Fe2 N6 170.41(10) . 2_655 ?
N5 Fe2 N6 77.65(10) 3_665 3_665 ?
N5 Fe2 N6 170.41(10) 2_655 3_665 ?
N5 Fe2 N6 91.16(10) . 3_665 ?
N6 Fe2 N6 93.85(10) 2_655 3_665 ?
N5 Fe2 N6 170.41(10) 3_665 . ?
N5 Fe2 N6 91.16(10) 2_655 . ?
N5 Fe2 N6 77.65(10) . . ?
N6 Fe2 N6 93.85(10) 2_655 . ?
N6 Fe2 N6 93.85(10) 3_665 . ?
C8 N5 C13 119.4(3) . . ?
C8 N5 Fe2 114.9(2) . . ?
C13 N5 Fe2 125.7(2) . . ?
C11 N6 C9 106.2(3) . . ?
C11 N6 Fe2 143.8(2) . . ?
C9 N6 Fe2 109.3(2) . . ?
C10 N7 C11 106.1(3) . . ?
C10 N7 H7 127.0 . . ?
C11 N7 H7 127.0 . . ?
C14 N8 C14 116.86(14) 3_665 2_655 ?
C14 N8 C14 116.86(14) 3_665 . ?
C14 N8 C14 116.86(14) 2_655 . ?
N5 C8 C9 118.3(3) . . ?
N5 C8 H8 120.8 . . ?
C9 C8 H8 120.8 . . ?
C10 C9 N6 108.5(3) . . ?
C10 C9 C8 131.7(3) . . ?
N6 C9 C8 119.8(3) . . ?
N7 C10 C9 107.2(3) . . ?
N7 C10 H10 126.4 . . ?
C9 C10 H10 126.4 . . ?
N6 C11 N7 112.0(3) . . ?
N6 C11 C12 126.7(3) . . ?
N7 C11 C12 121.3(3) . . ?
C11 C12 H12A 109.5 . . ?
C11 C12 H12B 109.5 . . ?
H12A C12 H12B 109.5 . . ?
C11 C12 H12C 109.5 . . ?
H12A C12 H12C 109.5 . . ?
H12B C12 H12C 109.5 . . ?
N5 C13 C14 109.7(3) . . ?
N5 C13 H13A 109.7 . . ?
C14 C13 H13A 109.7 . . ?
N5 C13 H13B 109.7 . . ?
C14 C13 H13B 109.7 . . ?
H13A C13 H13B 108.2 . . ?
N8 C14 C13 111.1(3) . . ?
N8 C14 H14A 109.4 . . ?
C13 C14 H14A 109.4 . . ?
N8 C14 H14B 109.4 . . ?
C13 C14 H14B 109.4 . . ?
H14A C14 H14B 108.0 . . ?
F2 P1 F2 91.87(17) 2_665 . ?
F2 P1 F2 91.87(17) 2_665 3_565 ?
F2 P1 F2 91.87(17) . 3_565 ?
F2 P1 F1 89.80(14) 2_665 . ?
F2 P1 F1 87.91(16) . . ?
F2 P1 F1 178.32(18) 3_565 . ?
F2 P1 F1 87.91(16) 2_665 2_665 ?
F2 P1 F1 178.32(18) . 2_665 ?
F2 P1 F1 89.80(15) 3_565 2_665 ?
F1 P1 F1 90.43(18) . 2_665 ?
F2 P1 F1 178.32(18) 2_665 3_565 ?
F2 P1 F1 89.80(15) . 3_565 ?
F2 P1 F1 87.91(15) 3_565 3_565 ?
F1 P1 F1 90.43(18) . 3_565 ?
F1 P1 F1 90.43(18) 2_665 3_565 ?

loop_
_geom_bond_atom_site_label_1
_geom_bond_atom_site_label_2
_geom_bond_distance
_geom_bond_site_symmetry_2
_geom_bond_publ_flag
Fe1 N1 1.987(3) 3_565 ?
Fe1 N1 1.987(3) 2_665 ?
Fe1 N1 1.987(3) . ?
Fe1 N2 2.017(3) 3_565 ?
Fe1 N2 2.017(3) 2_665 ?
Fe1 N2 2.017(3) . ?
N1 C1 1.304(4) . ?
N1 C6 1.452(4) . ?
N2 C4 1.356(4) . ?
N2 C2 1.394(4) . ?
N3 C4 1.348(4) . ?
N3 C3 1.374(4) . ?
N4 C7 1.430(3) 2_665 ?
N4 C7 1.430(3) 3_565 ?
N4 C7 1.430(3) . ?
C1 C2 1.423(5) . ?
C1 H1 0.9500 . ?
C2 C3 1.385(4) . ?
C3 H3 0.9500 . ?
C4 C5 1.477(4) . ?
C5 H5A 0.9800 . ?
C5 H5B 0.9800 . ?
C5 H5C 0.9800 . ?
C6 C7 1.526(5) . ?
C6 H6A 0.9900 . ?
C6 H6B 0.9900 . ?
C7 H7A 0.9900 . ?
C7 H7B 0.9900 . ?
Fe2 N5 2.163(3) 3_665 ?
Fe2 N5 2.163(3) 2_655 ?
Fe2 N5 2.163(3) . ?
Fe2 N6 2.188(3) 2_655 ?
Fe2 N6 2.188(3) 3_665 ?
Fe2 N6 2.188(3) . ?
N5 C8 1.277(4) . ?
N5 C13 1.469(4) . ?
N6 C11 1.292(4) . ?
N6 C9 1.385(4) . ?
N7 C10 1.359(4) . ?
N7 C11 1.371(4) . ?
N7 H7 0.8800 . ?
N8 C14 1.457(4) 3_665 ?
N8 C14 1.457(4) 2_655 ?
N8 C14 1.457(4) . ?
C8 C9 1.434(5) . ?
C8 H8 0.9500 . ?
C9 C10 1.367(5) . ?
C10 H10 0.9500 . ?
C11 C12 1.490(5) . ?
C12 H12A 0.9800 . ?
C12 H12B 0.9800 . ?
C12 H12C 0.9800 . ?
C13 C14 1.532(5) . ?
C13 H13A 0.9900 . ?
C13 H13B 0.9900 . ?
C14 H14A 0.9900 . ?
C14 H14B 0.9900 . ?
P1 F2 1.576(3) 2_665 ?
P1 F2 1.576(3) . ?
P1 F2 1.576(3) 3_565 ?
P1 F1 1.588(3) . ?
P1 F1 1.588(3) 2_665 ?
P1 F1 1.588(3) 3_565 ?

loop_
_geom_hbond_atom_site_label_D
_geom_hbond_atom_site_label_H
_geom_hbond_atom_site_label_A
_geom_hbond_distance_DH
_geom_hbond_distance_HA
_geom_hbond_distance_DA
_geom_hbond_angle_DHA
_geom_hbond_site_symmetry_A
N7 H7 N3 0.88 1.94 2.684(4) 140.9 .
